data_7018066
loop_
_publ_author_name
'Xie, Xiaochen'
'Haddow, Mairi F.'
'Mansell, Stephen M.'
'Norman, Nicholas C.'
'Russell, Christopher A.'

_publ_section_title
;
 Diborane(4) compounds with bidentate diamino groups.
;
_journal_issue 7
_journal_name_full 'Dalton transactions (Cambridge, England : 2003)'
_journal_page_first 2140
_journal_page_last 2147
_journal_paper_doi 10.1039/c2dt11936f
_journal_volume 41
_journal_year 2012
_chemical_formula_moiety 'C24 H24 B2 N4 Sn2'
_chemical_formula_sum 'C24 H24 B2 N4 Sn2'
_chemical_formula_weight 627.47
_chemical_name_systematic
;
?
;
_space_group_IT_number 14
_symmetry_cell_setting monoclinic
_symmetry_space_group_name_Hall '-P 2ybc'
_symmetry_space_group_name_H-M 'P 1 21/c 1'
_atom_sites_solution_hydrogens geom
_atom_sites_solution_primary direct
_atom_sites_solution_secondary difmap
_audit_creation_method SHELXL-97
_cell_angle_alpha 90.00
_cell_angle_beta 103.769(2)
_cell_angle_gamma 90.00
_cell_formula_units_Z 2
_cell_length_a 10.7066(4)
_cell_length_b 9.6996(3)
_cell_length_c 11.9435(4)
_cell_measurement_reflns_used 22652
_cell_measurement_temperature 100(2)
_cell_measurement_theta_max 28.291
_cell_measurement_theta_min 2.732
_cell_volume 1204.69(7)
_computing_cell_refinement 'BRUKER SAINT'
_computing_data_collection 'BRUKER APEXII'
_computing_data_reduction 'BRUKER SAINT'
_computing_molecular_graphics SHELX
_computing_publication_material SHELX
_computing_structure_refinement 'SHELXL-97 (Sheldrick, 1997)'
_computing_structure_solution 'SHELXS-97 (Sheldrick, 1990)'
_diffrn_ambient_temperature 100(2)
_diffrn_measured_fraction_theta_full 0.997
_diffrn_measured_fraction_theta_max 0.997
_diffrn_measurement_device_type 'CCD area detector'
_diffrn_measurement_method '/omega and /phi scans'
_diffrn_radiation_monochromator graphite
_diffrn_radiation_source 'fine-focus sealed tube'
_diffrn_radiation_type MoK\a
_diffrn_radiation_wavelength 0.71073
_diffrn_reflns_av_R_equivalents 0.0232
_diffrn_reflns_av_sigmaI/netI 0.0112
_diffrn_reflns_limit_h_max 14
_diffrn_reflns_limit_h_min -14
_diffrn_reflns_limit_k_max 12
_diffrn_reflns_limit_k_min -12
_diffrn_reflns_limit_l_max 15
_diffrn_reflns_limit_l_min -15
_diffrn_reflns_number 30698
_diffrn_reflns_theta_full 28.36
_diffrn_reflns_theta_max 28.36
_diffrn_reflns_theta_min 3.51
_diffrn_standards_number 0
_exptl_absorpt_coefficient_mu 2.092
_exptl_absorpt_correction_T_max 0.5369
_exptl_absorpt_correction_T_min 0.4585
_exptl_absorpt_correction_type multi-scan
_exptl_absorpt_process_details 'SADABS-2008/1 - Bruker AXS'
_exptl_crystal_colour yellow
_exptl_crystal_density_diffrn 1.730
_exptl_crystal_density_method 'not measured'
_exptl_crystal_description block
_exptl_crystal_F_000 612
_exptl_crystal_size_max 0.50
_exptl_crystal_size_mid 0.40
_exptl_crystal_size_min 0.30
_refine_diff_density_max 1.100
_refine_diff_density_min -0.772
_refine_diff_density_rms 0.090
_refine_ls_extinction_method none
_refine_ls_goodness_of_fit_ref 1.076
_refine_ls_hydrogen_treatment constr
_refine_ls_matrix_type full
_refine_ls_number_parameters 147
_refine_ls_number_reflns 2995
_refine_ls_number_restraints 0
_refine_ls_restrained_S_all 1.076
_refine_ls_R_factor_all 0.0229
_refine_ls_R_factor_gt 0.0203
_refine_ls_shift/su_max 0.007
_refine_ls_shift/su_mean 0.000
_refine_ls_structure_factor_coef Fsqd
_refine_ls_weighting_details 'calc w=1/[\s^2^(Fo^2^)+(0.0516P)^2^+0.7127P] where P=(Fo^2^+2Fc^2^)/3'
_refine_ls_weighting_scheme calc
_refine_ls_wR_factor_gt 0.0657
_refine_ls_wR_factor_ref 0.0722
_reflns_number_gt 2798
_reflns_number_total 2995
_reflns_threshold_expression >2sigma(I)
_cod_data_source_file c2dt11936f.txt
_cod_data_source_block 11
_cod_depositor_comments
;
The following automatic conversions were performed:

'_symmetry_cell_setting' value 'Monoclinic' changed to 'monoclinic'
according to /home/saulius/struct/CIF-dictionaries/cif_core.dic
dictionary named 'cif_core.dic' version 2.4.1 from 2010-06-29.

Automatic conversion script
Id: cif_fix_values 1715 2011-07-08 13:25:40Z adriana 
;
_cod_original_sg_symbol_H-M P21/c
_cod_database_code 7018066

loop_
_symmetry_equiv_pos_as_xyz
'x, y, z'
'-x, y+1/2, -z+1/2'
'-x, -y, -z'
'x, -y-1/2, z-1/2'

loop_
_atom_site_label
_atom_site_type_symbol
_atom_site_fract_x
_atom_site_fract_y
_atom_site_fract_z
_atom_site_U_iso_or_equiv
_atom_site_adp_type
_atom_site_occupancy
_atom_site_symmetry_multiplicity
_atom_site_calc_flag
_atom_site_refinement_flags
B1 B 0.4407(2) -0.0142(2) 0.94323(19) 0.0208(4) Uani 1 1 d .
N1 N 0.32567(16) 0.06228(16) 0.93361(15) 0.0205(3) Uani 1 1 d .
N2 N 0.45820(16) -0.11424(17) 0.86266(15) 0.0218(3) Uani 1 1 d .
Sn1 Sn 0.355386(12) 0.190347(12) 1.077812(11) 0.01926(7) Uani 1 1 d .
C1 C 0.22136(18) 0.03366(18) 0.84197(16) 0.0195(3) Uani 1 1 d .
C2 C 0.1043(2) 0.1005(2) 0.82834(18) 0.0233(4) Uani 1 1 d .
H2 H 0.0930 0.1662 0.8841 0.028 Uiso 1 1 calc R
C3 C 0.00265(19) 0.0723(2) 0.73342(19) 0.0254(4) Uani 1 1 d .
H3 H -0.0765 0.1201 0.7249 0.030 Uiso 1 1 calc R
C4 C 0.0158(2) -0.0230(2) 0.65300(18) 0.0248(4) Uani 1 1 d .
H4 H -0.0544 -0.0407 0.5893 0.030 Uiso 1 1 calc R
C5 C 0.1330(2) -0.09604(19) 0.66309(17) 0.0219(4) Uani 1 1 d .
C6 C 0.1479(2) -0.19402(18) 0.5789(2) 0.0248(4) Uani 1 1 d .
H6 H 0.0783 -0.2129 0.5149 0.030 Uiso 1 1 calc R
C7 C 0.2627(2) -0.2614(2) 0.59014(19) 0.0280(4) Uani 1 1 d .
H7 H 0.2719 -0.3258 0.5327 0.034 Uiso 1 1 calc R
C8 C 0.3666(2) -0.2377(2) 0.68410(18) 0.0251(4) Uani 1 1 d .
H8 H 0.4445 -0.2871 0.6903 0.030 Uiso 1 1 calc R
C9 C 0.35693(19) -0.14281(18) 0.76824(17) 0.0200(4) Uani 1 1 d .
C10 C 0.23750(18) -0.06852(18) 0.75899(16) 0.0190(3) Uani 1 1 d .
C11 C 0.2368(2) 0.1288(2) 1.1876(2) 0.0346(5) Uani 1 1 d .
H11A H 0.1463 0.1362 1.1461 0.052 Uiso 1 1 calc R
H11B H 0.2528 0.1887 1.2556 0.052 Uiso 1 1 calc R
H11C H 0.2563 0.0331 1.2118 0.052 Uiso 1 1 calc R
C12 C 0.3637(2) 0.3987(2) 1.0266(2) 0.0308(5) Uani 1 1 d .
H12A H 0.4252 0.4073 0.9780 0.046 Uiso 1 1 calc R
H12B H 0.3914 0.4569 1.0951 0.046 Uiso 1 1 calc R
H12C H 0.2784 0.4281 0.9831 0.046 Uiso 1 1 calc R

loop_
_atom_site_aniso_label
_atom_site_aniso_U_11
_atom_site_aniso_U_22
_atom_site_aniso_U_33
_atom_site_aniso_U_23
_atom_site_aniso_U_13
_atom_site_aniso_U_12
B1 0.0213(10) 0.0185(9) 0.0233(10) -0.0002(8) 0.0068(8) 0.0003(7)
N1 0.0226(8) 0.0160(7) 0.0245(8) -0.0034(6) 0.0086(6) 0.0004(6)
N2 0.0235(8) 0.0181(7) 0.0245(8) -0.0022(6) 0.0068(7) 0.0026(6)
Sn1 0.02101(11) 0.01437(10) 0.02413(11) -0.00233(4) 0.00880(7) 0.00113(4)
C1 0.0224(9) 0.0147(8) 0.0226(9) 0.0010(6) 0.0080(7) -0.0011(6)
C2 0.0243(9) 0.0182(8) 0.0297(10) -0.0009(7) 0.0107(8) 0.0008(7)
C3 0.0210(9) 0.0240(9) 0.0322(10) 0.0025(8) 0.0087(8) 0.0019(7)
C4 0.0213(9) 0.0253(9) 0.0274(10) 0.0017(7) 0.0051(8) -0.0032(7)
C5 0.0244(9) 0.0166(8) 0.0249(9) 0.0007(7) 0.0066(8) -0.0020(7)
C6 0.0291(11) 0.0181(10) 0.0262(11) -0.0020(6) 0.0044(9) -0.0051(7)
C7 0.0375(11) 0.0180(9) 0.0280(10) -0.0039(7) 0.0068(9) -0.0006(8)
C8 0.0302(10) 0.0174(9) 0.0279(10) -0.0026(7) 0.0075(8) 0.0033(8)
C9 0.0241(9) 0.0133(8) 0.0240(9) 0.0012(6) 0.0082(7) -0.0006(7)
C10 0.0221(9) 0.0132(8) 0.0230(9) 0.0017(6) 0.0080(7) -0.0015(6)
C11 0.0418(13) 0.0289(11) 0.0413(12) -0.0038(9) 0.0261(11) -0.0009(9)
C12 0.0318(11) 0.0159(9) 0.0441(13) 0.0032(8) 0.0078(10) 0.0006(8)

loop_
_atom_type_symbol
_atom_type_description
_atom_type_scat_dispersion_real
_atom_type_scat_dispersion_imag
_atom_type_scat_source
C C 0.0033 0.0016 'International Tables Vol C Tables 4.2.6.8 and 6.1.1.4'
H H 0.0000 0.0000 'International Tables Vol C Tables 4.2.6.8 and 6.1.1.4'
B B 0.0013 0.0007 'International Tables Vol C Tables 4.2.6.8 and 6.1.1.4'
N N 0.0061 0.0033 'International Tables Vol C Tables 4.2.6.8 and 6.1.1.4'
Sn Sn -0.6537 1.4246 'International Tables Vol C Tables 4.2.6.8 and 6.1.1.4'

loop_
_geom_angle_atom_site_label_1
_geom_angle_atom_site_label_2
_geom_angle_atom_site_label_3
_geom_angle
_geom_angle_site_symmetry_1
_geom_angle_site_symmetry_3
N2 B1 N1 123.96(19) . .
N2 B1 B1 118.4(2) . 3_657
N1 B1 B1 117.7(2) . 3_657
C1 N1 B1 118.53(16) . .
C1 N1 Sn1 134.73(12) . .
B1 N1 Sn1 106.60(13) . .
C9 N2 B1 118.98(17) . .
C9 N2 Sn1 134.58(13) . 3_657
B1 N2 Sn1 106.42(13) . 3_657
N1 Sn1 N2 90.93(6) . 3_657
N1 Sn1 C11 110.33(8) . .
N2 Sn1 C11 110.82(9) 3_657 .
N1 Sn1 C12 109.77(8) . .
N2 Sn1 C12 109.45(8) 3_657 .
C11 Sn1 C12 121.34(9) . .
C2 C1 N1 122.19(17) . .
C2 C1 C10 119.61(18) . .
N1 C1 C10 118.20(16) . .
C1 C2 C3 120.75(18) . .
C1 C2 H2 119.6 . .
C3 C2 H2 119.6 . .
C4 C3 C2 120.79(18) . .
C4 C3 H3 119.6 . .
C2 C3 H3 119.6 . .
C3 C4 C5 121.0(2) . .
C3 C4 H4 119.5 . .
C5 C4 H4 119.5 . .
C6 C5 C4 121.3(2) . .
C6 C5 C10 119.77(19) . .
C4 C5 C10 118.93(18) . .
C7 C6 C5 120.0(2) . .
C7 C6 H6 120.0 . .
C5 C6 H6 120.0 . .
C6 C7 C8 121.6(2) . .
C6 C7 H7 119.2 . .
C8 C7 H7 119.2 . .
C9 C8 C7 120.64(19) . .
C9 C8 H8 119.7 . .
C7 C8 H8 119.7 . .
C8 C9 N2 122.79(18) . .
C8 C9 C10 119.48(19) . .
N2 C9 C10 117.73(16) . .
C5 C10 C1 118.87(17) . .
C5 C10 C9 118.59(17) . .
C1 C10 C9 122.53(18) . .
Sn1 C11 H11A 109.5 . .
Sn1 C11 H11B 109.5 . .
H11A C11 H11B 109.5 . .
Sn1 C11 H11C 109.5 . .
H11A C11 H11C 109.5 . .
H11B C11 H11C 109.5 . .
Sn1 C12 H12A 109.5 . .
Sn1 C12 H12B 109.5 . .
H12A C12 H12B 109.5 . .
Sn1 C12 H12C 109.5 . .
H12A C12 H12C 109.5 . .
H12B C12 H12C 109.5 . .

loop_
_geom_bond_atom_site_label_1
_geom_bond_atom_site_label_2
_geom_bond_distance
_geom_bond_site_symmetry_2
B1 N2 1.411(3) .
B1 N1 1.418(3) .
B1 B1 1.646(4) 3_657
N1 C1 1.393(3) .
N1 Sn1 2.0856(16) .
N2 C9 1.394(3) .
N2 Sn1 2.0876(17) 3_657
Sn1 N2 2.0877(17) 3_657
Sn1 C11 2.117(2) .
Sn1 C12 2.119(2) .
C1 C2 1.386(3) .
C1 C10 1.441(3) .
C2 C3 1.399(3) .
C2 H2 0.9500 .
C3 C4 1.364(3) .
C3 H3 0.9500 .
C4 C5 1.421(3) .
C4 H4 0.9500 .
C5 C6 1.420(3) .
C5 C10 1.423(3) .
C6 C7 1.370(3) .
C6 H6 0.9500 .
C7 C8 1.398(3) .
C7 H7 0.9500 .
C8 C9 1.384(3) .
C8 H8 0.9500 .
C9 C10 1.449(3) .
C11 H11A 0.9800 .
C11 H11B 0.9800 .
C11 H11C 0.9800 .
C12 H12A 0.9800 .
C12 H12B 0.9800 .
C12 H12C 0.9800 .

loop_
_geom_torsion_atom_site_label_1
_geom_torsion_atom_site_label_2
_geom_torsion_atom_site_label_3
_geom_torsion_atom_site_label_4
_geom_torsion
_geom_torsion_site_symmetry_1
_geom_torsion_site_symmetry_4
N2 B1 N1 C1 2.8(3) . .
B1 B1 N1 C1 -176.1(2) 3_657 .
N2 B1 N1 Sn1 179.04(16) . .
B1 B1 N1 Sn1 0.2(3) 3_657 .
N1 B1 N2 C9 -1.1(3) . .
B1 B1 N2 C9 177.8(2) 3_657 .
N1 B1 N2 Sn1 179.90(16) . 3_657
B1 B1 N2 Sn1 -1.3(3) 3_657 3_657
C1 N1 Sn1 N2 175.77(18) . 3_657
B1 N1 Sn1 N2 0.38(13) . 3_657
C1 N1 Sn1 C11 63.13(19) . .
B1 N1 Sn1 C11 -112.26(14) . .
C1 N1 Sn1 C12 -73.15(19) . .
B1 N1 Sn1 C12 111.46(14) . .
B1 N1 C1 C2 177.91(18) . .
Sn1 N1 C1 C2 2.9(3) . .
B1 N1 C1 C10 -2.4(3) . .
Sn1 N1 C1 C10 -177.42(13) . .
N1 C1 C2 C3 178.05(18) . .
C10 C1 C2 C3 -1.6(3) . .
C1 C2 C3 C4 0.9(3) . .
C2 C3 C4 C5 -0.1(3) . .
C3 C4 C5 C6 -179.18(19) . .
C3 C4 C5 C10 0.0(3) . .
C4 C5 C6 C7 179.04(19) . .
C10 C5 C6 C7 -0.2(3) . .
C5 C6 C7 C8 0.9(3) . .
C6 C7 C8 C9 -1.1(3) . .
C7 C8 C9 N2 -179.16(18) . .
C7 C8 C9 C10 0.5(3) . .
B1 N2 C9 C8 178.87(19) . .
Sn1 N2 C9 C8 -2.4(3) 3_657 .
B1 N2 C9 C10 -0.8(3) . .
Sn1 N2 C9 C10 177.89(13) 3_657 .
C6 C5 C10 C1 178.55(17) . .
C4 C5 C10 C1 -0.7(3) . .
C6 C5 C10 C9 -0.4(3) . .
C4 C5 C10 C9 -179.59(17) . .
C2 C1 C10 C5 1.4(3) . .
N1 C1 C10 C5 -178.21(16) . .
C2 C1 C10 C9 -179.68(17) . .
N1 C1 C10 C9 0.7(3) . .
C8 C9 C10 C5 0.2(3) . .
N2 C9 C10 C5 179.89(16) . .
C8 C9 C10 C1 -178.69(18) . .
N2 C9 C10 C1 1.0(3) . .
